data_4316619
loop_
_publ_author_name
'Wei-Qiang Zhang'
'Adrian C. Whitwood'
'Ian J. S. Fairlamb'
'Jason M. Lynam'

_publ_contact_author_address
;Department of Chemistry
University of York
Heslington
York
YO10 5DD
UK        
;
_publ_contact_author_email jml12@york.ac.uk
_publ_contact_author_fax +44(0)1904432516
_publ_contact_author_name 'Jason M Lynam'
_publ_contact_author_phone +44(0)1904432534
_publ_section_title
;
 Group 6 Carbon Monoxide-Releasing Metal Complexes with
 Biologically-Compatible Leaving Groups
;
_journal_name_full 'Inorganic Chemistry'
_journal_page_first 8941
_journal_page_last 8952
_journal_paper_doi 10.1021/ic101230j
_journal_volume 49
_journal_year 2010
_chemical_absolute_configuration ad
_chemical_formula_moiety 'C9 H9 N O7 W'
_chemical_formula_sum 'C9 H9 N O7 W'
_chemical_formula_weight 427.02
_chemical_name_systematic
; 
 ? 
;
_space_group_IT_number 19
_symmetry_cell_setting orthorhombic
_symmetry_space_group_name_Hall 'P 2ac 2ab'
_symmetry_space_group_name_H-M 'P 21 21 21'
_atom_sites_solution_hydrogens geom
_atom_sites_solution_primary direct
_atom_sites_solution_secondary difmap
_audit_creation_method SHELXL-97
_cell_angle_alpha 90.00
_cell_angle_beta 90.00
_cell_angle_gamma 90.00
_cell_formula_units_Z 4
_cell_length_a 6.6638(4)
_cell_length_b 10.1858(6)
_cell_length_c 18.5634(11)
_cell_measurement_reflns_used 7911
_cell_measurement_temperature 110(2)
_cell_measurement_theta_max 30.00
_cell_measurement_theta_min 2.19
_cell_volume 1260.01(13)
_computing_cell_refinement 'Bruker SMART'
_computing_data_collection 'Bruker SMART'
_computing_data_reduction 'Bruker SAINT'
_computing_molecular_graphics 'Bruker SHELXTL'
_computing_publication_material 'Bruker SHELXTL'
_computing_structure_refinement 'SHELXL-97 (Sheldrick, 1997)'
_computing_structure_solution 'SHELXS-97 (Sheldrick, 1997)'
_diffrn_ambient_temperature 110(2)
_diffrn_measured_fraction_theta_full 0.997
_diffrn_measured_fraction_theta_max 0.997
_diffrn_measurement_device_type 'CCD area detector'
_diffrn_measurement_method 'phi and omega scans'
_diffrn_radiation_monochromator graphite
_diffrn_radiation_source 'fine-focus sealed tube'
_diffrn_radiation_type MoK\a
_diffrn_radiation_wavelength 0.71073
_diffrn_reflns_av_R_equivalents 0.0204
_diffrn_reflns_av_sigmaI/netI 0.0199
_diffrn_reflns_limit_h_max 9
_diffrn_reflns_limit_h_min -9
_diffrn_reflns_limit_k_max 14
_diffrn_reflns_limit_k_min -14
_diffrn_reflns_limit_l_max 26
_diffrn_reflns_limit_l_min -25
_diffrn_reflns_number 18830
_diffrn_reflns_theta_full 30.02
_diffrn_reflns_theta_max 30.02
_diffrn_reflns_theta_min 2.19
_exptl_absorpt_coefficient_mu 9.192
_exptl_absorpt_correction_T_max 0.576
_exptl_absorpt_correction_T_min 0.321
_exptl_absorpt_correction_type multi-scan
_exptl_absorpt_process_details 'SADABS v2.03 (Sheldrick)'
_exptl_crystal_colour Yellow
_exptl_crystal_density_diffrn 2.251
_exptl_crystal_density_method 'not measured'
_exptl_crystal_description needle
_exptl_crystal_F_000 800
_exptl_crystal_size_max 0.47
_exptl_crystal_size_mid 0.08
_exptl_crystal_size_min 0.06
_refine_diff_density_max 1.091
_refine_diff_density_min -0.417
_refine_diff_density_rms 0.072
_refine_ls_abs_structure_details 'Flack H D (1983), Acta Cryst. A39, 876-881'
_refine_ls_abs_structure_Flack -0.008(5)
_refine_ls_extinction_method none
_refine_ls_goodness_of_fit_ref 1.049
_refine_ls_hydrogen_treatment mixed
_refine_ls_matrix_type full
_refine_ls_number_parameters 173
_refine_ls_number_reflns 3649
_refine_ls_number_restraints 0
_refine_ls_restrained_S_all 1.049
_refine_ls_R_factor_all 0.0114
_refine_ls_R_factor_gt 0.0113
_refine_ls_shift/su_max 0.001
_refine_ls_shift/su_mean 0.000
_refine_ls_structure_factor_coef Fsqd
_refine_ls_weighting_details 'calc w=1/[\s^2^(Fo^2^)+(0.0089P)^2^+0.0000P] where P=(Fo^2^+2Fc^2^)/3'
_refine_ls_weighting_scheme calc
_refine_ls_wR_factor_gt 0.0261
_refine_ls_wR_factor_ref 0.0262
_reflns_number_gt 3618
_reflns_number_total 3649
_reflns_threshold_expression >2sigma(I)
_cod_data_source_file ic101230j_si_002_6.cif
_cod_data_source_block Complex_1-W-b
_cod_depositor_comments
;
The following automatic conversions were performed:

'_symmetry_cell_setting' value 'Orthorhombic' changed to
'orthorhombic' according to the built-in table from CIF Core
dictionary named 'cif_core.dic' version 2.4.1 from
2010-06-29.

'_exptl_absorpt_correction_type' value 'Multi-scan'
changed to 'multi-scan' according to the built-in table from CIF Core
dictionary named 'cif_core.dic' version 2.4.1 from 2010-06-29.

Automatic conversion script
Id: cif_fix_values 1646 2011-03-28 12:23:43Z adriana 
;
_cod_database_code 4316619

loop_
_symmetry_equiv_pos_as_xyz
'x, y, z'
'-x+1/2, -y, z+1/2'
'-x, y+1/2, -z+1/2'
'x+1/2, -y+1/2, -z'

loop_
_atom_site_label
_atom_site_type_symbol
_atom_site_fract_x
_atom_site_fract_y
_atom_site_fract_z
_atom_site_U_iso_or_equiv
_atom_site_adp_type
_atom_site_occupancy
_atom_site_symmetry_multiplicity
_atom_site_calc_flag
_atom_site_refinement_flags
_atom_site_disorder_assembly
_atom_site_disorder_group
C1 C 0.2903(3) 0.2828(2) 0.25524(12) 0.0237(4) Uani 1 1 d . . .
C2 C 0.2764(3) 0.0146(2) 0.27089(11) 0.0224(4) Uani 1 1 d . . .
C3 C -0.0906(3) 0.1506(2) 0.24941(11) 0.0212(4) Uani 1 1 d . . .
C4 C 0.0744(3) -0.0319(2) 0.14446(11) 0.0231(4) Uani 1 1 d . . .
C5 C 0.4467(3) 0.1195(2) 0.14282(9) 0.0206(4) Uani 1 1 d . . .
C6 C 0.0753(3) 0.39818(19) 0.09804(10) 0.0177(4) Uani 1 1 d . . .
H6 H 0.0678 0.4325 0.1484 0.021 Uiso 1 1 calc R . .
C7 C 0.2805(3) 0.4338(2) 0.06715(12) 0.0263(5) Uani 1 1 d . . .
H7A H 0.3856 0.3897 0.0950 0.039 Uiso 1 1 calc R . .
H7B H 0.2997 0.5291 0.0699 0.039 Uiso 1 1 calc R . .
H7C H 0.2878 0.4056 0.0167 0.039 Uiso 1 1 calc R . .
C8 C -0.0907(3) 0.4622(2) 0.05444(10) 0.0192(4) Uani 1 1 d . . .
C9 C -0.2386(4) 0.6660(2) 0.02589(17) 0.0439(7) Uani 1 1 d . . .
H9A H -0.2080 0.6700 -0.0257 0.066 Uiso 1 1 calc R . .
H9B H -0.2438 0.7552 0.0456 0.066 Uiso 1 1 calc R . .
H9C H -0.3686 0.6229 0.0330 0.066 Uiso 1 1 calc R . .
O1 O 0.3581(2) 0.35802(17) 0.29399(9) 0.0353(4) Uani 1 1 d . . .
O2 O 0.3302(2) -0.05782(17) 0.31505(8) 0.0309(3) Uani 1 1 d . . .
O3 O -0.2355(2) 0.15750(17) 0.28179(9) 0.0302(4) Uani 1 1 d . . .
O4 O 0.0211(3) -0.12887(17) 0.12006(9) 0.0364(4) Uani 1 1 d . . .
O5 O 0.6010(2) 0.11376(17) 0.11603(8) 0.0272(3) Uani 1 1 d . . .
O6 O -0.2124(2) 0.40354(14) 0.01803(7) 0.0225(3) Uani 1 1 d . . .
O7 O -0.0843(2) 0.59212(15) 0.06245(8) 0.0282(3) Uani 1 1 d . . .
N1 N 0.0468(3) 0.25389(16) 0.10041(9) 0.0188(3) Uani 1 1 d . . .
H1A H -0.086(4) 0.241(2) 0.1002(12) 0.019(6) Uiso 1 1 d . . .
H1B H 0.104(4) 0.221(2) 0.0607(13) 0.022(6) Uiso 1 1 d . . .
W1 W 0.176977(10) 0.132198(7) 0.194875(4) 0.01617(2) Uani 1 1 d . . .

loop_
_atom_site_aniso_label
_atom_site_aniso_U_11
_atom_site_aniso_U_22
_atom_site_aniso_U_33
_atom_site_aniso_U_23
_atom_site_aniso_U_13
_atom_site_aniso_U_12
C1 0.0190(11) 0.0270(10) 0.0250(10) -0.0006(8) 0.0052(8) -0.0012(8)
C2 0.0147(10) 0.0303(11) 0.0221(10) -0.0012(8) 0.0031(7) 0.0007(8)
C3 0.0198(9) 0.0221(10) 0.0217(9) 0.0019(8) -0.0021(7) -0.0005(8)
C4 0.0211(10) 0.0281(11) 0.0201(9) 0.0013(8) 0.0038(8) -0.0005(8)
C5 0.0217(9) 0.0241(10) 0.0160(8) 0.0035(8) -0.0045(7) 0.0003(8)
C6 0.0167(9) 0.0191(9) 0.0174(9) -0.0006(7) -0.0015(6) -0.0017(7)
C7 0.0187(10) 0.0314(11) 0.0287(11) 0.0042(9) -0.0007(8) -0.0033(8)
C8 0.0177(9) 0.0220(9) 0.0179(9) 0.0016(7) -0.0003(7) 0.0000(7)
C9 0.0413(14) 0.0236(12) 0.0669(18) 0.0066(11) -0.0321(14) -0.0002(10)
O1 0.0321(8) 0.0392(9) 0.0347(9) -0.0151(8) 0.0058(7) -0.0117(7)
O2 0.0260(8) 0.0437(9) 0.0230(7) 0.0099(6) 0.0016(7) 0.0094(7)
O3 0.0190(7) 0.0408(10) 0.0308(8) 0.0003(7) 0.0051(6) 0.0008(7)
O4 0.0444(10) 0.0302(8) 0.0347(8) -0.0091(7) 0.0089(7) -0.0142(9)
O5 0.0164(6) 0.0413(10) 0.0238(7) 0.0031(7) 0.0029(5) 0.0012(7)
O6 0.0195(7) 0.0265(7) 0.0216(7) -0.0022(5) -0.0039(5) -0.0023(6)
O7 0.0285(8) 0.0203(7) 0.0358(8) 0.0030(6) -0.0143(6) -0.0032(6)
N1 0.0172(8) 0.0190(8) 0.0204(8) -0.0006(6) -0.0014(7) -0.0003(7)
W1 0.01302(3) 0.01969(4) 0.01580(3) -0.00003(3) 0.00020(3) -0.00018(3)

loop_
_atom_type_symbol
_atom_type_description
_atom_type_scat_dispersion_real
_atom_type_scat_dispersion_imag
_atom_type_scat_source
C C 0.0033 0.0016 'International Tables Vol C Tables 4.2.6.8 and 6.1.1.4'
H H 0.0000 0.0000 'International Tables Vol C Tables 4.2.6.8 and 6.1.1.4'
N N 0.0061 0.0033 'International Tables Vol C Tables 4.2.6.8 and 6.1.1.4'
O O 0.0106 0.0060 'International Tables Vol C Tables 4.2.6.8 and 6.1.1.4'
W W -0.8490 6.8722 'International Tables Vol C Tables 4.2.6.8 and 6.1.1.4'

loop_
_geom_angle_atom_site_label_1
_geom_angle_atom_site_label_2
_geom_angle_atom_site_label_3
_geom_angle
_geom_angle_site_symmetry_1
_geom_angle_site_symmetry_3
_geom_angle_publ_flag
O1 C1 W1 173.27(19) . . ?
O2 C2 W1 177.7(2) . . ?
O3 C3 W1 177.15(18) . . ?
O4 C4 W1 175.35(19) . . ?
O5 C5 W1 177.45(16) . . ?
N1 C6 C8 110.38(16) . . ?
N1 C6 C7 111.21(17) . . ?
C8 C6 C7 110.50(16) . . ?
N1 C6 H6 108.2 . . ?
C8 C6 H6 108.2 . . ?
C7 C6 H6 108.2 . . ?
C6 C7 H7A 109.5 . . ?
C6 C7 H7B 109.5 . . ?
H7A C7 H7B 109.5 . . ?
C6 C7 H7C 109.5 . . ?
H7A C7 H7C 109.5 . . ?
H7B C7 H7C 109.5 . . ?
O6 C8 O7 124.93(19) . . ?
O6 C8 C6 124.97(19) . . ?
O7 C8 C6 110.10(17) . . ?
O7 C9 H9A 109.5 . . ?
O7 C9 H9B 109.5 . . ?
H9A C9 H9B 109.5 . . ?
O7 C9 H9C 109.5 . . ?
H9A C9 H9C 109.5 . . ?
H9B C9 H9C 109.5 . . ?
C8 O7 C9 116.26(17) . . ?
C6 N1 W1 120.33(12) . . ?
C6 N1 H1A 105.8(15) . . ?
W1 N1 H1A 107.1(15) . . ?
C6 N1 H1B 106.7(15) . . ?
W1 N1 H1B 105.5(16) . . ?
H1A N1 H1B 111(2) . . ?
C2 W1 C4 86.72(9) . . ?
C2 W1 C1 86.53(9) . . ?
C4 W1 C1 173.25(8) . . ?
C2 W1 C5 90.27(8) . . ?
C4 W1 C5 91.50(8) . . ?
C1 W1 C5 88.96(8) . . ?
C2 W1 C3 89.67(8) . . ?
C4 W1 C3 90.56(8) . . ?
C1 W1 C3 88.98(8) . . ?
C5 W1 C3 177.94(8) . . ?
C2 W1 N1 174.72(8) . . ?
C4 W1 N1 88.02(7) . . ?
C1 W1 N1 98.72(7) . . ?
C5 W1 N1 90.30(7) . . ?
C3 W1 N1 89.95(7) . . ?

loop_
_geom_bond_atom_site_label_1
_geom_bond_atom_site_label_2
_geom_bond_distance
_geom_bond_site_symmetry_2
_geom_bond_publ_flag
C1 O1 1.144(3) . ?
C1 W1 2.044(2) . ?
C2 O2 1.160(3) . ?
C2 W1 1.966(2) . ?
C3 O3 1.140(2) . ?
C3 W1 2.059(2) . ?
C4 O4 1.143(3) . ?
C4 W1 2.034(2) . ?
C5 O5 1.144(2) . ?
C5 W1 2.0446(19) . ?
C6 N1 1.483(3) . ?
C6 C8 1.517(3) . ?
C6 C7 1.526(3) . ?
C6 H6 1.0000 . ?
C7 H7A 0.9800 . ?
C7 H7B 0.9800 . ?
C7 H7C 0.9800 . ?
C8 O6 1.213(2) . ?
C8 O7 1.333(3) . ?
C9 O7 1.444(3) . ?
C9 H9A 0.9800 . ?
C9 H9B 0.9800 . ?
C9 H9C 0.9800 . ?
N1 W1 2.3161(17) . ?
N1 H1A 0.89(3) . ?
N1 H1B 0.89(2) . ?

loop_
_geom_hbond_atom_site_label_D
_geom_hbond_atom_site_label_H
_geom_hbond_atom_site_label_A
_geom_hbond_distance_DH
_geom_hbond_distance_HA
_geom_hbond_distance_DA
_geom_hbond_angle_DHA
_geom_hbond_site_symmetry_A
N1 H1B O6 0.89(2) 2.29(2) 3.159(2) 164(2) 4
N1 H1A O5 0.89(3) 2.48(3) 3.308(2) 156(2) 1_455

loop_
_geom_torsion_atom_site_label_1
_geom_torsion_atom_site_label_2
_geom_torsion_atom_site_label_3
_geom_torsion_atom_site_label_4
_geom_torsion
_geom_torsion_site_symmetry_1
_geom_torsion_site_symmetry_2
_geom_torsion_site_symmetry_3
_geom_torsion_site_symmetry_4
_geom_torsion_publ_flag
N1 C6 C8 O6 -9.9(3) . . . . ?
C7 C6 C8 O6 113.5(2) . . . . ?
N1 C6 C8 O7 169.56(17) . . . . ?
C7 C6 C8 O7 -67.0(2) . . . . ?
O6 C8 O7 C9 1.6(3) . . . . ?
C6 C8 O7 C9 -177.9(2) . . . . ?
C8 C6 N1 W1 -154.59(13) . . . . ?
C7 C6 N1 W1 82.39(18) . . . . ?
C6 N1 W1 C4 -177.04(16) . . . . ?
C6 N1 W1 C1 3.43(16) . . . . ?
C6 N1 W1 C5 -85.56(16) . . . . ?
C6 N1 W1 C3 92.40(16) . . . . ?
